data_4335887
loop_
_publ_author_name
'Olga G. Tsay'
'Sudesh T. Manjare'
'Hyungjun Kim'
'Kang Mun Lee'
'Yoon Sup Lee'
'David G. Churchill'

_publ_section_title
;
 Novel Reversible Zn2+-Assisted Biological Phosphate "Turn-On" Probing
 through Stable Aryl-hydrazone Salicylaldimine Conjugation That Attenuates
 Ligand Hydrolysis
;
_journal_name_full 'Inorganic Chemistry'
_journal_page_first 10052
_journal_page_last 10061
_journal_paper_doi 10.1021/ic4013526
_journal_volume 52
_journal_year 2013
_chemical_formula_moiety C26H26B1Cl2F2N5O1
_chemical_formula_sum 'C26 H26 B Cl2 F2 N5 O'
_chemical_formula_weight 544.23
_chemical_name_systematic
; 
 ? 
;
_space_group_IT_number 14
_symmetry_cell_setting monoclinic
_symmetry_space_group_name_Hall '-P 2yn'
_symmetry_space_group_name_H-M 'P 1 21/n 1'
_atom_sites_solution_hydrogens geom
_atom_sites_solution_primary direct
_atom_sites_solution_secondary difmap
_audit_creation_method SHELXL-97
_cell_angle_alpha 90.00
_cell_angle_beta 96.75(3)
_cell_angle_gamma 90.00
_cell_formula_units_Z 4
_cell_length_a 10.814(2)
_cell_length_b 14.744(3)
_cell_length_c 16.812(3)
_cell_measurement_reflns_used 6674
_cell_measurement_temperature 293(2)
_cell_measurement_theta_max 28.55
_cell_measurement_theta_min 2.35
_cell_volume 2662.0(9)
_computing_cell_refinement 'Bruker APEX II'
_computing_data_collection 'Bruker APEX II'
_computing_data_reduction 'Bruker APEX II'
_computing_molecular_graphics ORTEP3
_computing_publication_material 'Bruker SHELXTL'
_computing_structure_refinement 'SHELXL-97 (Sheldrick, 1997)'
_computing_structure_solution 'SHELXS-97 (Sheldrick, 1990)'
_diffrn_ambient_temperature 293(2)
_diffrn_measured_fraction_theta_full 0.983
_diffrn_measured_fraction_theta_max 0.983
_diffrn_measurement_device_type 'CCD area detector'
_diffrn_measurement_method 'phi and omega scans'
_diffrn_radiation_monochromator graphite
_diffrn_radiation_source 'fine-focus sealed tube'
_diffrn_radiation_type MoK\a
_diffrn_radiation_wavelength 0.71073
_diffrn_reflns_av_R_equivalents 0.0335
_diffrn_reflns_av_sigmaI/netI 0.0266
_diffrn_reflns_limit_h_max 14
_diffrn_reflns_limit_h_min -11
_diffrn_reflns_limit_k_max 19
_diffrn_reflns_limit_k_min -19
_diffrn_reflns_limit_l_max 22
_diffrn_reflns_limit_l_min -22
_diffrn_reflns_number 40476
_diffrn_reflns_theta_full 28.55
_diffrn_reflns_theta_max 28.55
_diffrn_reflns_theta_min 2.35
_exptl_absorpt_coefficient_mu 0.287
_exptl_absorpt_correction_T_max 0.941
_exptl_absorpt_correction_T_min 0.930
_exptl_absorpt_correction_type multi-scan
_exptl_absorpt_process_details SADABS
_exptl_crystal_colour Darkred
_exptl_crystal_density_diffrn 1.358
_exptl_crystal_description cubic
_exptl_crystal_F_000 1128
_exptl_crystal_size_max 0.35
_exptl_crystal_size_mid 0.2
_exptl_crystal_size_min 0.15
_refine_diff_density_max 0.342
_refine_diff_density_min -0.365
_refine_diff_density_rms 0.038
_refine_ls_extinction_method none
_refine_ls_goodness_of_fit_ref 1.029
_refine_ls_hydrogen_treatment mixed
_refine_ls_matrix_type full
_refine_ls_number_parameters 353
_refine_ls_number_reflns 6674
_refine_ls_number_restraints 1
_refine_ls_restrained_S_all 1.032
_refine_ls_R_factor_all 0.0902
_refine_ls_R_factor_gt 0.0490
_refine_ls_shift/su_max 0.000
_refine_ls_shift/su_mean 0.000
_refine_ls_structure_factor_coef Fsqd
_refine_ls_weighting_details 'calc w=1/[\s^2^(Fo^2^)+(0.0705P)^2^+0.8083P] where P=(Fo^2^+2Fc^2^)/3'
_refine_ls_weighting_scheme calc
_refine_ls_wR_factor_gt 0.1335
_refine_ls_wR_factor_ref 0.1622
_reflns_number_gt 4024
_reflns_number_total 6674
_reflns_threshold_expression >2sigma(I)
_cod_data_source_file ic4013526_si_002.cif
_cod_data_source_block nchu001-1
_cod_database_code 4335887

loop_
_symmetry_equiv_pos_as_xyz
'x, y, z'
'-x+1/2, y+1/2, -z+1/2'
'-x, -y, -z'
'x-1/2, -y-1/2, z-1/2'

loop_
_atom_site_label
_atom_site_type_symbol
_atom_site_fract_x
_atom_site_fract_y
_atom_site_fract_z
_atom_site_U_iso_or_equiv
_atom_site_adp_type
_atom_site_occupancy
_atom_site_symmetry_multiplicity
_atom_site_calc_flag
_atom_site_refinement_flags
_atom_site_disorder_assembly
_atom_site_disorder_group
B B 0.3464(3) 0.7098(2) 0.59255(13) 0.0712(7) Uani 1 1 d . . .
F1 F 0.27760(18) 0.63818(12) 0.61813(9) 0.1084(6) Uani 1 1 d . . .
F2 F 0.41038(18) 0.75236(12) 0.65851(8) 0.1045(6) Uani 1 1 d . . .
N1 N 0.25974(18) 0.77737(13) 0.54343(9) 0.0656(5) Uani 1 1 d . . .
N2 N 0.43922(18) 0.67409(12) 0.53683(9) 0.0611(5) Uani 1 1 d . . .
N3 N 0.20417(15) 0.64701(11) 0.06685(9) 0.0554(4) Uani 1 1 d . . .
N4 N 0.13402(19) 0.58425(13) 0.02214(10) 0.0655(5) Uani 1 1 d . . .
H101 H 0.073(2) 0.5556(15) 0.0447(14) 0.068(7) Uiso 1 1 d . . .
N5 N 0.08807(15) 0.50085(11) -0.09162(9) 0.0527(4) Uani 1 1 d . . .
O O 0.34807(15) 0.79273(11) 0.08435(7) 0.0667(4) Uani 1 1 d . . .
H1 H 0.3035 0.7550 0.0592 0.100 Uiso 1 1 calc R . .
C1 C 0.1677(2) 0.82612(19) 0.57020(15) 0.0773(7) Uani 1 1 d . . .
C2 C 0.1083(3) 0.8771(2) 0.50759(17) 0.0841(7) Uani 1 1 d . . .
H2 H 0.0419 0.9164 0.5111 0.101 Uiso 1 1 calc R . .
C3 C 0.1638(2) 0.86019(17) 0.43923(14) 0.0703(6) Uani 1 1 d . . .
C4 C 0.2598(2) 0.79627(15) 0.46151(11) 0.0582(5) Uani 1 1 d . . .
C5 C 0.34472(18) 0.75249(13) 0.41799(10) 0.0519(5) Uani 1 1 d . . .
C6 C 0.43507(19) 0.69383(14) 0.45481(10) 0.0549(5) Uani 1 1 d . . .
C7 C 0.5340(2) 0.64558(16) 0.42495(12) 0.0617(5) Uani 1 1 d . . .
C8 C 0.5940(2) 0.59875(18) 0.48887(14) 0.0747(6) Uani 1 1 d . . .
H8 H 0.6628 0.5613 0.4873 0.090 Uiso 1 1 calc R . .
C9 C 0.5347(2) 0.61667(17) 0.55621(13) 0.0711(6) Uani 1 1 d . . .
C10 C 0.33796(17) 0.76615(13) 0.32924(10) 0.0490(4) Uani 1 1 d . . .
C11 C 0.26910(17) 0.70763(13) 0.27716(10) 0.0490(4) Uani 1 1 d . . .
H11 H 0.2218 0.6626 0.2978 0.059 Uiso 1 1 calc R . .
C12 C 0.26882(16) 0.71439(12) 0.19411(10) 0.0458(4) Uani 1 1 d . . .
C13 C 0.34015(17) 0.78291(13) 0.16387(10) 0.0485(4) Uani 1 1 d . . .
C14 C 0.4065(2) 0.84285(14) 0.21573(11) 0.0596(5) Uani 1 1 d . . .
H14 H 0.4525 0.8890 0.1955 0.072 Uiso 1 1 calc R . .
C15 C 0.4049(2) 0.83463(14) 0.29736(11) 0.0594(5) Uani 1 1 d . . .
H15 H 0.4495 0.8757 0.3316 0.071 Uiso 1 1 calc R . .
C16 C 0.19643(18) 0.64988(14) 0.14209(11) 0.0545(5) Uani 1 1 d . . .
H16 H 0.1434 0.6099 0.1641 0.065 Uiso 1 1 calc R . .
C17 C 0.15507(18) 0.56848(13) -0.05572(10) 0.0511(4) Uani 1 1 d . . .
C18 C 0.2397(2) 0.61892(16) -0.09438(12) 0.0650(6) Uani 1 1 d . . .
H18 H 0.2863 0.6650 -0.0676 0.078 Uiso 1 1 calc R . .
C19 C 0.2526(2) 0.59909(17) -0.17258(13) 0.0674(6) Uani 1 1 d . . .
H19 H 0.3062 0.6331 -0.2002 0.081 Uiso 1 1 calc R . .
C20 C 0.1858(2) 0.52838(16) -0.21016(13) 0.0651(6) Uani 1 1 d . . .
H20 H 0.1943 0.5129 -0.2629 0.078 Uiso 1 1 calc R . .
C21 C 0.10677(19) 0.48197(14) -0.16746(12) 0.0589(5) Uani 1 1 d . . .
H21 H 0.0626 0.4338 -0.1926 0.071 Uiso 1 1 calc R . .
C22 C 0.1263(3) 0.9035(2) 0.35926(17) 0.0924(8) Uani 1 1 d . . .
H22A H 0.0576 0.9439 0.3631 0.139 Uiso 1 1 calc R . .
H22B H 0.1019 0.8573 0.3203 0.139 Uiso 1 1 calc R . .
H22C H 0.1953 0.9370 0.3432 0.139 Uiso 1 1 calc R . .
C23 C 0.1372(3) 0.8205(2) 0.65432(16) 0.1034(11) Uani 1 1 d . . .
H23A H 0.1122 0.7598 0.6653 0.155 Uiso 1 1 calc R . .
H23B H 0.0705 0.8616 0.6613 0.155 Uiso 1 1 calc R . .
H23C H 0.2093 0.8365 0.6905 0.155 Uiso 1 1 calc R . .
C24 C 0.5724(2) 0.64468(18) 0.34266(14) 0.0752(6) Uani 1 1 d . . .
H24A H 0.6412 0.6038 0.3410 0.113 Uiso 1 1 calc R . .
H24B H 0.5970 0.7046 0.3287 0.113 Uiso 1 1 calc R . .
H24C H 0.5038 0.6250 0.3052 0.113 Uiso 1 1 calc R . .
C25 C 0.5665(3) 0.5803(2) 0.63958(15) 0.0945(9) Uani 1 1 d . . .
H25A H 0.6036 0.6276 0.6737 0.142 Uiso 1 1 calc R . .
H25B H 0.6242 0.5310 0.6386 0.142 Uiso 1 1 calc R . .
H25C H 0.4921 0.5592 0.6596 0.142 Uiso 1 1 calc R . .
C26 C 0.4868(3) 0.13136(19) 0.05516(16) 0.0888(8) Uani 1 1 d D . .
H26A H 0.4404 0.1784 0.0243 0.107 Uiso 1 1 calc R A 1
H26B H 0.5499 0.1082 0.0239 0.107 Uiso 1 1 calc R A 1
Cl1 Cl 0.5616(3) 0.17873(19) 0.1513(2) 0.0837(12) Uani 0.57(2) 1 d P B 1
Cl2 Cl 0.38793(9) 0.04494(6) 0.07586(5) 0.1091(3) Uani 1 1 d . B .
Cl1A Cl 0.5811(11) 0.1685(7) 0.1259(10) 0.160(3) Uani 0.43(2) 1 d PD B 2

loop_
_atom_site_aniso_label
_atom_site_aniso_U_11
_atom_site_aniso_U_22
_atom_site_aniso_U_33
_atom_site_aniso_U_23
_atom_site_aniso_U_13
_atom_site_aniso_U_12
B 0.097(2) 0.0844(18) 0.0333(10) -0.0042(11) 0.0125(11) -0.0275(15)
F1 0.1387(15) 0.1130(12) 0.0820(10) 0.0196(9) 0.0486(10) -0.0356(11)
F2 0.1384(14) 0.1290(13) 0.0414(7) -0.0244(7) -0.0090(8) -0.0097(11)
N1 0.0757(12) 0.0837(12) 0.0398(8) -0.0148(8) 0.0172(8) -0.0283(10)
N2 0.0775(12) 0.0718(11) 0.0327(8) 0.0003(7) 0.0012(7) -0.0232(9)
N3 0.0609(10) 0.0643(10) 0.0390(8) -0.0046(7) -0.0033(7) -0.0153(8)
N4 0.0775(12) 0.0795(12) 0.0385(8) -0.0079(8) 0.0033(8) -0.0339(10)
N5 0.0584(9) 0.0508(9) 0.0470(8) -0.0042(7) -0.0017(7) -0.0008(7)
O 0.0808(10) 0.0838(10) 0.0345(7) 0.0077(6) 0.0028(6) -0.0272(8)
C1 0.0792(16) 0.0969(18) 0.0601(13) -0.0265(13) 0.0261(12) -0.0283(14)
C2 0.0810(16) 0.0906(18) 0.0848(18) -0.0278(15) 0.0263(14) -0.0084(14)
C3 0.0756(15) 0.0739(14) 0.0627(13) -0.0113(11) 0.0136(11) -0.0114(12)
C4 0.0673(13) 0.0680(12) 0.0401(9) -0.0091(9) 0.0099(9) -0.0175(10)
C5 0.0607(11) 0.0623(11) 0.0330(8) -0.0066(8) 0.0068(8) -0.0207(9)
C6 0.0655(12) 0.0658(12) 0.0327(8) -0.0004(8) 0.0023(8) -0.0202(10)
C7 0.0647(12) 0.0727(13) 0.0475(11) -0.0004(9) 0.0056(9) -0.0114(10)
C8 0.0757(15) 0.0850(16) 0.0605(13) 0.0055(11) -0.0037(11) -0.0040(13)
C9 0.0846(16) 0.0741(14) 0.0498(12) 0.0070(10) -0.0127(11) -0.0218(13)
C10 0.0545(10) 0.0581(11) 0.0343(8) -0.0008(7) 0.0052(7) -0.0109(8)
C11 0.0523(10) 0.0581(11) 0.0370(8) -0.0001(7) 0.0076(7) -0.0149(8)
C12 0.0467(9) 0.0555(10) 0.0346(8) -0.0015(7) 0.0023(7) -0.0070(8)
C13 0.0517(10) 0.0588(11) 0.0344(8) 0.0056(7) 0.0022(7) -0.0061(8)
C14 0.0708(13) 0.0633(12) 0.0440(10) 0.0063(9) 0.0036(9) -0.0244(10)
C15 0.0711(13) 0.0648(12) 0.0406(9) -0.0014(8) -0.0005(9) -0.0244(10)
C16 0.0579(11) 0.0660(12) 0.0389(9) -0.0015(8) 0.0026(8) -0.0184(9)
C17 0.0551(11) 0.0559(11) 0.0399(9) -0.0004(8) -0.0042(8) -0.0026(9)
C18 0.0695(13) 0.0753(14) 0.0490(11) -0.0067(10) 0.0021(9) -0.0188(11)
C19 0.0642(13) 0.0849(15) 0.0543(12) -0.0041(11) 0.0114(10) -0.0073(11)
C20 0.0637(13) 0.0815(15) 0.0506(11) -0.0147(10) 0.0087(9) 0.0070(11)
C21 0.0598(12) 0.0598(12) 0.0557(11) -0.0164(9) 0.0007(9) 0.0043(9)
C22 0.097(2) 0.0955(19) 0.0855(19) 0.0059(15) 0.0123(15) 0.0137(16)
C23 0.109(2) 0.144(3) 0.0657(15) -0.0380(17) 0.0450(15) -0.044(2)
C24 0.0775(15) 0.0884(17) 0.0627(13) 0.0037(12) 0.0208(11) -0.0005(13)
C25 0.122(2) 0.098(2) 0.0566(14) 0.0179(13) -0.0194(14) -0.0246(17)
C26 0.112(2) 0.0769(16) 0.0826(17) 0.0100(13) 0.0312(16) 0.0015(15)
Cl1 0.0838(13) 0.0851(19) 0.0801(14) 0.0009(9) 0.0005(9) -0.0082(11)
Cl2 0.1240(7) 0.0938(5) 0.1163(6) -0.0182(4) 0.0427(5) -0.0306(5)
Cl1A 0.148(4) 0.197(5) 0.126(5) 0.032(3) -0.025(4) -0.077(3)

loop_
_atom_type_symbol
_atom_type_description
_atom_type_scat_dispersion_real
_atom_type_scat_dispersion_imag
_atom_type_scat_source
C C 0.0033 0.0016 'International Tables Vol C Tables 4.2.6.8 and 6.1.1.4'
H H 0.0000 0.0000 'International Tables Vol C Tables 4.2.6.8 and 6.1.1.4'
B B 0.0013 0.0007 'International Tables Vol C Tables 4.2.6.8 and 6.1.1.4'
N N 0.0061 0.0033 'International Tables Vol C Tables 4.2.6.8 and 6.1.1.4'
O O 0.0106 0.0060 'International Tables Vol C Tables 4.2.6.8 and 6.1.1.4'
F F 0.0171 0.0103 'International Tables Vol C Tables 4.2.6.8 and 6.1.1.4'
Cl Cl 0.1484 0.1585 'International Tables Vol C Tables 4.2.6.8 and 6.1.1.4'

loop_
_geom_angle_atom_site_label_1
_geom_angle_atom_site_label_2
_geom_angle_atom_site_label_3
_geom_angle
F2 B F1 109.36(19)
F2 B N1 110.6(2)
F1 B N1 110.1(2)
F2 B N2 109.9(2)
F1 B N2 109.8(2)
N1 B N2 107.07(16)
C1 N1 C4 107.9(2)
C1 N1 B 126.37(19)
C4 N1 B 125.71(19)
C9 N2 C6 107.66(19)
C9 N2 B 127.08(18)
C6 N2 B 125.2(2)
C16 N3 N4 118.08(16)
N3 N4 C17 119.71(17)
C17 N5 C21 116.73(17)
N1 C1 C2 109.2(2)
N1 C1 C23 122.8(3)
C2 C1 C23 128.0(3)
C3 C2 C1 109.0(2)
C2 C3 C4 106.1(2)
C2 C3 C22 124.8(3)
C4 C3 C22 129.2(2)
C5 C4 N1 119.8(2)
C5 C4 C3 132.36(19)
N1 C4 C3 107.81(19)
C6 C5 C4 121.57(17)
C6 C5 C10 118.36(17)
C4 C5 C10 120.05(19)
C5 C6 N2 120.28(19)
C5 C6 C7 132.04(17)
N2 C6 C7 107.68(18)
C8 C7 C6 106.29(19)
C8 C7 C24 124.3(2)
C6 C7 C24 129.4(2)
C7 C8 C9 108.7(2)
N2 C9 C8 109.67(19)
N2 C9 C25 122.4(2)
C8 C9 C25 127.9(3)
C11 C10 C15 118.46(16)
C11 C10 C5 120.40(16)
C15 C10 C5 121.07(16)
C10 C11 C12 121.68(16)
C11 C12 C13 118.44(15)
C11 C12 C16 119.37(16)
C13 C12 C16 122.18(15)
O C13 C14 117.71(16)
O C13 C12 122.34(16)
C14 C13 C12 119.95(16)
C15 C14 C13 120.33(17)
C14 C15 C10 121.10(17)
N3 C16 C12 121.51(17)
N5 C17 N4 114.54(17)
N5 C17 C18 122.53(17)
N4 C17 C18 122.93(17)
C19 C18 C17 118.62(19)
C18 C19 C20 119.6(2)
C21 C20 C19 117.75(19)
N5 C21 C20 124.72(19)
Cl1A C26 Cl2 117.8(4)
Cl1A C26 Cl1 14.6(7)
Cl2 C26 Cl1 108.60(18)

loop_
_geom_bond_atom_site_label_1
_geom_bond_atom_site_label_2
_geom_bond_distance
B F2 1.386(3)
B F1 1.389(3)
B N1 1.540(4)
B N2 1.544(3)
N1 C1 1.348(3)
N1 C4 1.405(2)
N2 C9 1.345(3)
N2 C6 1.405(2)
N3 C16 1.278(2)
N3 N4 1.365(2)
N4 C17 1.375(2)
N5 C17 1.335(2)
N5 C21 1.343(2)
O C13 1.357(2)
C1 C2 1.388(4)
C1 C23 1.492(3)
C2 C3 1.380(3)
C3 C4 1.419(3)
C3 C22 1.501(4)
C4 C5 1.398(3)
C5 C6 1.394(3)
C5 C10 1.499(2)
C6 C7 1.424(3)
C7 C8 1.374(3)
C7 C24 1.491(3)
C8 C9 1.391(4)
C9 C25 1.502(3)
C10 C11 1.383(2)
C10 C15 1.386(3)
C11 C12 1.399(2)
C12 C13 1.402(3)
C12 C16 1.456(2)
C13 C14 1.382(3)
C14 C15 1.380(3)
C17 C18 1.398(3)
C18 C19 1.370(3)
C19 C20 1.379(3)
C20 C21 1.363(3)
C26 Cl1A 1.571(10)
C26 Cl2 1.725(3)
C26 Cl1 1.857(5)
